data_1506991
loop_
_publ_author_name
'Yamazaki, Daisuke'
'Nishinaga, Tohru'
'Komatsu, Koichi'

_publ_section_title
;
 Radical cation of dibenzothiophene fully annelated with
 bicyclo[2.2.2]octene units: X-ray crystal structure and electronic
 properties.
;
_journal_issue 23
_journal_name_full 'Organic letters'
_journal_page_first 4179
_journal_page_last 4182
_journal_paper_doi 10.1021/ol0483605
_journal_volume 6
_journal_year 2004
_chemical_formula_sum 'C37 H42 Cl9 S Sb'
_chemical_formula_weight 959.57
_chemical_name_systematic
; 
 ? 
;
_space_group_IT_number 61
_symmetry_space_group_name_Hall '-P 2ac 2ab'
_symmetry_space_group_name_H-M 'P b c a'
_atom_sites_solution_hydrogens geom
_atom_sites_solution_primary direct
_atom_sites_solution_secondary difmap
_audit_creation_date ' Aug 12 2004 '
_audit_creation_method SHELXL-97
_cell_angle_alpha 90.000(5)
_cell_angle_beta 90.000(5)
_cell_angle_gamma 90.000(5)
_cell_formula_units_Z 8
_cell_length_a 21.228(5)
_cell_length_b 13.527(5)
_cell_length_c 27.025(5)
_cell_measurement_temperature 100(2)
_cell_volume 7760(4)
_computing_structure_refinement 'SHELXL-97 (Sheldrick, 1997)'
_computing_structure_solution 'SHELXS-97 (Sheldrick, 1990)'
_diffrn_ambient_temperature 100(2)
_diffrn_measured_fraction_theta_full 1.000
_diffrn_measured_fraction_theta_max 1.000
_diffrn_radiation_monochromator graphite
_diffrn_radiation_source 'fine-focus sealed tube'
_diffrn_radiation_type MoK\a
_diffrn_radiation_wavelength 0.71069
_diffrn_reflns_av_R_equivalents 0.0979
_diffrn_reflns_av_sigmaI/netI 0.1193
_diffrn_reflns_limit_h_max 25
_diffrn_reflns_limit_h_min -23
_diffrn_reflns_limit_k_max 12
_diffrn_reflns_limit_k_min -16
_diffrn_reflns_limit_l_max 32
_diffrn_reflns_limit_l_min -31
_diffrn_reflns_number 38721
_diffrn_reflns_theta_full 25.00
_diffrn_reflns_theta_max 25.00
_diffrn_reflns_theta_min 1.92
_exptl_absorpt_coefficient_mu 1.413
_exptl_absorpt_correction_T_max 0.8716
_exptl_absorpt_correction_T_min 0.7653
_exptl_absorpt_correction_type empirical(SADABS)
_exptl_crystal_colour red
_exptl_crystal_density_diffrn 1.643
_exptl_crystal_density_method 'not measured'
_exptl_crystal_description prism
_exptl_crystal_F_000 3872
_exptl_crystal_size_max 0.20
_exptl_crystal_size_mid 0.10
_exptl_crystal_size_min 0.10
_refine_diff_density_max 1.327
_refine_diff_density_min -0.950
_refine_diff_density_rms 0.098
_refine_ls_extinction_method none
_refine_ls_goodness_of_fit_ref 0.858
_refine_ls_hydrogen_treatment mixed
_refine_ls_matrix_type full
_refine_ls_number_parameters 433
_refine_ls_number_reflns 6811
_refine_ls_number_restraints 0
_refine_ls_restrained_S_all 0.858
_refine_ls_R_factor_all 0.0924
_refine_ls_R_factor_gt 0.0430
_refine_ls_shift/su_max 0.034
_refine_ls_shift/su_mean 0.005
_refine_ls_structure_factor_coef Fsqd
_refine_ls_weighting_details 'calc w=1/[\s^2^(Fo^2^)+(0.0000P)^2^+0.0000P] where P=(Fo^2^+2Fc^2^)/3'
_refine_ls_weighting_scheme calc
_refine_ls_wR_factor_gt 0.0530
_refine_ls_wR_factor_ref 0.0580
_reflns_number_gt 3860
_reflns_number_total 6811
_reflns_threshold_expression >2sigma(I)
_cod_data_source_file ol0483605si20040817_101806.cif
_cod_data_source_block 6+SbCl6
_cod_database_code 1506991

loop_
_symmetry_equiv_pos_as_xyz
'x, y, z'
'-x+1/2, -y, z+1/2'
'x+1/2, -y+1/2, -z'
'-x, y+1/2, -z+1/2'
'-x, -y, -z'
'x-1/2, y, -z-1/2'
'-x-1/2, y-1/2, z'
'x, -y-1/2, z-1/2'

loop_
_atom_site_label
_atom_site_type_symbol
_atom_site_fract_x
_atom_site_fract_y
_atom_site_fract_z
_atom_site_U_iso_or_equiv
_atom_site_adp_type
_atom_site_occupancy
_atom_site_symmetry_multiplicity
_atom_site_calc_flag
_atom_site_refinement_flags
Sb1 Sb 0.810476(17) 0.21479(3) 0.695795(13) 0.01882(9) Uani 1 1 d .
Cl6 Cl 0.76644(6) 0.05646(10) 0.70453(5) 0.0297(4) Uani 1 1 d .
S1 S 0.98253(7) 0.16092(10) 0.55187(5) 0.0220(4) Uani 1 1 d .
Cl3 Cl 0.85207(7) 0.37350(10) 0.68627(5) 0.0289(4) Uani 1 1 d .
Cl2 Cl 0.81023(7) 0.19761(10) 0.60934(4) 0.0305(4) Uani 1 1 d .
Cl1 Cl 0.70759(6) 0.28221(10) 0.69343(5) 0.0301(3) Uani 1 1 d .
Cl4 Cl 0.91381(6) 0.14566(10) 0.69684(5) 0.0287(3) Uani 1 1 d .
Cl5 Cl 0.81445(8) 0.23519(10) 0.78300(4) 0.0318(4) Uani 1 1 d .
Cl9 Cl 1.17148(7) 0.37176(11) 0.61930(5) 0.0304(4) Uani 1 1 d .
Cl8 Cl 0.85903(10) 0.95083(13) 0.53223(6) 0.0616(6) Uani 1 1 d .
Cl7 Cl 0.92910(9) 0.87552(14) 0.61522(8) 0.0748(7) Uani 1 1 d .
C2 C 0.9597(2) 0.3467(3) 0.57599(16) 0.0093(12) Uani 1 1 d .
C23 C 0.9684(3) 0.6068(4) 0.54531(18) 0.0263(15) Uani 1 1 d .
H23A H 1.0033 0.5780 0.5258 0.032 Uiso 1 1 calc R
H23B H 0.9821 0.6722 0.5577 0.032 Uiso 1 1 calc R
C8 C 1.0080(2) 0.3101(4) 0.60976(17) 0.0146(13) Uani 1 1 d .
C34 C 1.0152(2) 0.4310(4) 0.68643(17) 0.0200(14) Uani 1 1 d .
H34 H 0.9741 0.4610 0.6764 0.024 Uiso 1 1 calc R
C1 C 0.9400(2) 0.2701(4) 0.54378(17) 0.0174(13) Uani 1 1 d .
C9 C 1.0326(2) 0.3446(4) 0.65402(18) 0.0180(14) Uani 1 1 d .
C6 C 0.8923(2) 0.2785(4) 0.50939(17) 0.0172(13) Uani 1 1 d .
C26 C 1.1610(2) 0.0445(4) 0.60734(18) 0.0274(15) Uani 1 1 d .
H26A H 1.1726 0.0807 0.5768 0.033 Uiso 1 1 calc R
H26B H 1.1755 -0.0247 0.6039 0.033 Uiso 1 1 calc R
C14 C 0.8765(3) 0.2500(4) 0.41999(17) 0.0250(16) Uani 1 1 d .
H14A H 0.9216 0.2578 0.4114 0.030 Uiso 1 1 calc R
H14B H 0.8570 0.2051 0.3954 0.030 Uiso 1 1 calc R
C3 C 0.9323(3) 0.4388(4) 0.56893(18) 0.0201(14) Uani 1 1 d .
C22 C 0.9526(3) 0.5385(4) 0.58937(18) 0.0190(14) Uani 1 1 d .
H22 H 0.9902 0.5306 0.6113 0.023 Uiso 1 1 calc R
C31 C 1.1429(3) 0.3591(4) 0.68247(17) 0.0241(15) Uani 1 1 d .
H31 H 1.1763 0.3263 0.7027 0.029 Uiso 1 1 calc R
C7 C 1.0255(2) 0.2080(4) 0.59854(16) 0.0168(13) Uani 1 1 d .
C21 C 0.8407(3) 0.5908(4) 0.5844(2) 0.0323(16) Uani 1 1 d .
H21A H 0.8239 0.6590 0.5827 0.039 Uiso 1 1 calc R
H21B H 0.8077 0.5478 0.5987 0.039 Uiso 1 1 calc R
C5 C 0.8615(3) 0.3690(4) 0.50628(18) 0.0203(14) Uani 1 1 d .
C16 C 0.8109(3) 0.3696(4) 0.46790(18) 0.0241(14) Uani 1 1 d .
H16 H 0.7885 0.4346 0.4673 0.029 Uiso 1 1 calc R
C13 C 0.8706(2) 0.2042(4) 0.47269(17) 0.0238(14) Uani 1 1 d .
H13 H 0.8951 0.1412 0.4755 0.029 Uiso 1 1 calc R
C4 C 0.8814(3) 0.4505(4) 0.53528(19) 0.0206(14) Uani 1 1 d .
C25 C 1.0889(3) 0.0465(4) 0.61391(19) 0.0207(14) Uani 1 1 d .
H25 H 1.0665 0.0198 0.5842 0.025 Uiso 1 1 calc R
C12 C 1.0710(2) 0.1524(4) 0.62446(18) 0.0178(13) Uani 1 1 d .
C11 C 1.0990(2) 0.1919(4) 0.66468(17) 0.0164(13) Uani 1 1 d .
C19 C 0.8570(3) 0.5554(4) 0.53277(19) 0.0200(14) Uani 1 1 d .
H19 H 0.8192 0.5590 0.5108 0.024 Uiso 1 1 calc R
C32 C 1.1300(2) 0.4600(4) 0.7041(2) 0.0272(15) Uani 1 1 d .
H32A H 1.1659 0.5041 0.6964 0.033 Uiso 1 1 calc R
H32B H 1.1271 0.4541 0.7406 0.033 Uiso 1 1 calc R
C27 C 1.0726(3) -0.0118(4) 0.66107(18) 0.0264(15) Uani 1 1 d .
H27A H 1.0266 -0.0091 0.6670 0.032 Uiso 1 1 calc R
H27B H 1.0848 -0.0819 0.6568 0.032 Uiso 1 1 calc R
C33 C 1.0553(2) 0.2900(4) 0.73582(16) 0.0261(14) Uani 1 1 d .
H33A H 1.0312 0.2284 0.7416 0.031 Uiso 1 1 calc R
H33B H 1.0891 0.2950 0.7609 0.031 Uiso 1 1 calc R
C28 C 1.1440(3) 0.1246(4) 0.6901(2) 0.0269(15) Uani 1 1 d .
H28 H 1.1642 0.1574 0.7191 0.032 Uiso 1 1 calc R
C24 C 0.8993(3) 0.5887(4) 0.61743(19) 0.0267(15) Uani 1 1 d .
H24A H 0.8901 0.5518 0.6483 0.032 Uiso 1 1 calc R
H24B H 0.9117 0.6569 0.6264 0.032 Uiso 1 1 calc R
C17 C 0.8442(3) 0.3496(4) 0.41832(18) 0.0340(17) Uani 1 1 d .
H17A H 0.8130 0.3505 0.3911 0.041 Uiso 1 1 calc R
H17B H 0.8756 0.4021 0.4119 0.041 Uiso 1 1 calc R
C18 C 0.7654(2) 0.2855(4) 0.47904(18) 0.0309(15) Uani 1 1 d .
H18A H 0.7449 0.2973 0.5114 0.037 Uiso 1 1 calc R
H18B H 0.7321 0.2838 0.4534 0.037 Uiso 1 1 calc R
C35 C 1.0694(2) 0.5067(4) 0.68449(19) 0.0260(15) Uani 1 1 d .
H35A H 1.0758 0.5289 0.6499 0.031 Uiso 1 1 calc R
H35B H 1.0584 0.5652 0.7048 0.031 Uiso 1 1 calc R
C10 C 1.0837(2) 0.2917(4) 0.68184(16) 0.0180(13) Uani 1 1 d .
C29 C 1.1929(3) 0.0922(4) 0.65170(19) 0.0374(16) Uani 1 1 d .
H29A H 1.2224 0.0445 0.6670 0.045 Uiso 1 1 calc R
H29B H 1.2175 0.1504 0.6407 0.045 Uiso 1 1 calc R
C15 C 0.7995(2) 0.1865(3) 0.48014(17) 0.0211(15) Uani 1 1 d .
H15A H 0.7832 0.1432 0.4535 0.025 Uiso 1 1 calc R
H15B H 0.7922 0.1534 0.5123 0.025 Uiso 1 1 calc R
C20 C 0.9098(3) 0.6190(4) 0.51222(19) 0.0283(16) Uani 1 1 d .
H20A H 0.8966 0.6892 0.5116 0.034 Uiso 1 1 calc R
H20B H 0.9197 0.5985 0.4779 0.034 Uiso 1 1 calc R
C36 C 1.0113(3) 0.3816(4) 0.73804(17) 0.0253(15) Uani 1 1 d .
H36A H 0.9675 0.3612 0.7454 0.030 Uiso 1 1 calc R
H36B H 1.0255 0.4280 0.7641 0.030 Uiso 1 1 calc R
C30 C 1.1074(3) 0.0321(4) 0.70545(19) 0.0337(17) Uani 1 1 d .
H30A H 1.1370 -0.0175 0.7191 0.040 Uiso 1 1 calc R
H30B H 1.0768 0.0493 0.7317 0.040 Uiso 1 1 calc R
C37 C 0.8616(3) 0.9349(5) 0.5955(2) 0.056(2) Uani 1 1 d .
H37A H 0.8591 1.0004 0.6118 0.067 Uiso 1 1 calc R
H37B H 0.8244 0.8960 0.6060 0.067 Uiso 1 1 calc R

loop_
_atom_site_aniso_label
_atom_site_aniso_U_11
_atom_site_aniso_U_22
_atom_site_aniso_U_33
_atom_site_aniso_U_23
_atom_site_aniso_U_13
_atom_site_aniso_U_12
Sb1 0.0146(2) 0.0237(2) 0.01821(18) 0.0035(2) -0.0001(2) -0.00146(19)
Cl6 0.0269(10) 0.0282(9) 0.0341(9) 0.0083(7) -0.0044(8) -0.0063(7)
S1 0.0211(9) 0.0201(9) 0.0248(8) -0.0037(7) -0.0038(7) -0.0003(7)
Cl3 0.0274(9) 0.0248(9) 0.0345(9) 0.0028(7) -0.0001(7) -0.0049(7)
Cl2 0.0268(9) 0.0432(10) 0.0215(7) 0.0003(7) -0.0019(8) -0.0075(8)
Cl1 0.0175(8) 0.0393(8) 0.0335(8) 0.0094(8) 0.0044(7) 0.0036(7)
Cl4 0.0172(8) 0.0331(9) 0.0359(8) 0.0066(8) -0.0003(8) 0.0013(7)
Cl5 0.0325(9) 0.0427(10) 0.0201(7) 0.0020(7) -0.0001(8) -0.0037(9)
Cl9 0.0245(10) 0.0384(10) 0.0285(8) -0.0006(7) 0.0071(7) -0.0043(7)
Cl8 0.0855(16) 0.0578(13) 0.0416(11) 0.0087(10) -0.0166(11) -0.0289(12)
Cl7 0.0619(15) 0.0527(13) 0.1097(16) 0.0194(13) -0.0339(14) -0.0056(12)
C2 0.012(3) 0.008(3) 0.009(3) 0.003(2) -0.002(2) -0.002(2)
C23 0.025(4) 0.022(4) 0.032(4) 0.002(3) 0.002(3) 0.000(3)
C8 0.010(3) 0.017(4) 0.016(3) -0.004(2) 0.006(3) -0.004(2)
C34 0.017(3) 0.025(4) 0.018(3) -0.007(3) -0.005(3) 0.003(3)
C1 0.015(3) 0.018(4) 0.019(3) 0.002(3) 0.002(3) 0.000(3)
C9 0.015(4) 0.020(4) 0.018(3) 0.001(3) 0.008(3) -0.005(3)
C6 0.014(3) 0.020(4) 0.017(3) -0.009(3) 0.007(3) -0.007(3)
C26 0.016(4) 0.040(4) 0.026(3) 0.000(3) 0.001(3) 0.003(3)
C14 0.021(4) 0.038(4) 0.016(3) -0.004(3) -0.001(3) -0.004(3)
C3 0.022(4) 0.021(4) 0.016(3) 0.002(3) 0.010(3) -0.004(3)
C22 0.016(4) 0.022(4) 0.019(3) 0.001(3) -0.001(3) -0.002(3)
C31 0.019(4) 0.039(4) 0.015(3) 0.001(3) -0.004(3) -0.002(3)
C7 0.011(3) 0.026(3) 0.013(3) -0.006(3) 0.005(2) -0.003(3)
C21 0.024(4) 0.025(4) 0.047(4) -0.003(3) 0.004(3) 0.007(3)
C5 0.013(3) 0.034(4) 0.014(3) 0.006(3) 0.004(3) -0.004(3)
C16 0.020(4) 0.019(3) 0.033(3) 0.000(3) -0.005(3) 0.001(3)
C13 0.017(4) 0.027(4) 0.028(3) -0.006(3) -0.001(3) -0.002(3)
C4 0.013(4) 0.027(4) 0.022(3) 0.001(3) 0.009(3) -0.002(3)
C25 0.021(4) 0.023(3) 0.018(3) 0.000(3) 0.003(3) -0.002(3)
C12 0.013(3) 0.018(3) 0.023(3) -0.001(3) 0.001(3) -0.001(3)
C11 0.013(3) 0.017(4) 0.018(3) 0.001(3) 0.005(3) 0.004(3)
C19 0.013(3) 0.020(3) 0.027(3) 0.003(3) 0.002(3) 0.001(3)
C32 0.017(4) 0.027(4) 0.038(4) -0.012(3) -0.005(3) -0.003(3)
C27 0.028(4) 0.021(4) 0.030(3) 0.002(3) 0.003(3) 0.007(3)
C33 0.015(3) 0.041(4) 0.022(3) 0.003(3) -0.003(3) -0.004(3)
C28 0.033(4) 0.023(4) 0.024(3) -0.001(3) -0.007(3) 0.002(3)
C24 0.035(4) 0.018(4) 0.027(3) 0.003(3) 0.007(3) 0.006(3)
C17 0.036(4) 0.043(5) 0.023(3) -0.008(3) -0.002(3) -0.014(3)
C18 0.018(4) 0.043(4) 0.031(3) -0.009(3) -0.008(3) -0.004(3)
C35 0.031(4) 0.016(3) 0.031(4) -0.007(3) -0.005(3) -0.003(3)
C10 0.013(3) 0.028(3) 0.013(3) -0.001(3) -0.003(2) 0.001(3)
C29 0.022(4) 0.044(4) 0.046(4) -0.015(3) -0.004(4) 0.009(3)
C15 0.023(4) 0.024(4) 0.016(3) -0.001(2) -0.006(3) -0.010(3)
C20 0.027(4) 0.020(4) 0.038(4) 0.001(3) -0.001(3) 0.003(3)
C36 0.022(4) 0.033(4) 0.021(3) -0.001(3) -0.004(3) 0.001(3)
C30 0.052(5) 0.027(4) 0.022(4) 0.014(3) 0.001(3) 0.007(3)
C37 0.075(6) 0.057(5) 0.035(4) 0.017(4) 0.008(4) 0.021(4)

loop_
_atom_type_symbol
_atom_type_description
_atom_type_scat_dispersion_real
_atom_type_scat_dispersion_imag
_atom_type_scat_source
C C 0.0033 0.0016 'International Tables Vol C Tables 4.2.6.8 and 6.1.1.4'
H H 0.0000 0.0000 'International Tables Vol C Tables 4.2.6.8 and 6.1.1.4'
S S 0.1246 0.1234 'International Tables Vol C Tables 4.2.6.8 and 6.1.1.4'
Cl Cl 0.1484 0.1585 'International Tables Vol C Tables 4.2.6.8 and 6.1.1.4'
Sb Sb -0.5866 1.5461 'International Tables Vol C Tables 4.2.6.8 and 6.1.1.4'

loop_
_geom_angle_atom_site_label_1
_geom_angle_atom_site_label_2
_geom_angle_atom_site_label_3
_geom_angle
Cl3 Sb1 Cl6 178.66(5)
Cl3 Sb1 Cl2 88.97(5)
Cl6 Sb1 Cl2 90.51(5)
Cl3 Sb1 Cl1 89.52(5)
Cl6 Sb1 Cl1 89.24(5)
Cl2 Sb1 Cl1 90.53(5)
Cl3 Sb1 Cl5 89.38(5)
Cl6 Sb1 Cl5 91.17(5)
Cl2 Sb1 Cl5 177.84(6)
Cl1 Sb1 Cl5 90.85(5)
Cl3 Sb1 Cl4 90.80(5)
Cl6 Sb1 Cl4 90.42(5)
Cl2 Sb1 Cl4 88.57(5)
Cl1 Sb1 Cl4 179.03(5)
Cl5 Sb1 Cl4 90.07(5)
C7 S1 C1 93.1(3)
C3 C2 C1 116.7(5)
C3 C2 C8 133.2(5)
C1 C2 C8 110.1(4)
C22 C23 C20 109.6(4)
C9 C8 C7 113.7(5)
C9 C8 C2 133.7(5)
C7 C8 C2 111.6(4)
C9 C34 C36 101.7(4)
C9 C34 C35 108.2(4)
C36 C34 C35 110.9(4)
C6 C1 C2 124.7(5)
C6 C1 S1 122.3(4)
C2 C1 S1 112.9(4)
C8 C9 C10 122.9(5)
C8 C9 C34 132.1(5)
C10 C9 C34 104.8(4)
C1 C6 C5 117.3(5)
C1 C6 C13 128.4(5)
C5 C6 C13 114.2(5)
C25 C26 C29 110.2(4)
C17 C14 C13 110.2(4)
C2 C3 C4 120.4(5)
C2 C3 C22 128.9(5)
C4 C3 C22 110.4(5)
C3 C22 C24 111.5(5)
C3 C22 C23 108.2(4)
C24 C22 C23 106.2(4)
C32 C31 C10 112.9(4)
C32 C31 Cl9 109.8(4)
C10 C31 Cl9 108.4(3)
C12 C7 C8 125.1(5)
C12 C7 S1 122.8(4)
C8 C7 S1 112.0(4)
C24 C21 C19 110.2(5)
C6 C5 C4 120.7(5)
C6 C5 C16 112.6(5)
C4 C5 C16 126.5(5)
C5 C16 C18 108.4(4)
C5 C16 C17 105.8(5)
C18 C16 C17 109.4(4)
C6 C13 C15 108.7(4)
C6 C13 C14 108.5(4)
C15 C13 C14 105.1(4)
C5 C4 C3 119.7(5)
C5 C4 C19 127.0(5)
C3 C4 C19 113.2(5)
C12 C25 C26 106.8(4)
C12 C25 C27 105.9(4)
C26 C25 C27 108.1(4)
C11 C12 C7 119.4(5)
C11 C12 C25 114.6(5)
C7 C12 C25 125.8(5)
C12 C11 C10 121.4(5)
C12 C11 C28 114.4(5)
C10 C11 C28 124.2(5)
C4 C19 C20 107.2(4)
C4 C19 C21 109.5(4)
C20 C19 C21 109.0(5)
C31 C32 C35 113.0(4)
C30 C27 C25 110.0(4)
C36 C33 C10 104.7(4)
C11 C28 C29 107.4(4)
C11 C28 C30 107.6(5)
C29 C28 C30 107.1(4)
C21 C24 C22 108.8(4)
C14 C17 C16 109.8(4)
C15 C18 C16 111.0(4)
C32 C35 C34 110.0(4)
C11 C10 C9 116.3(4)
C11 C10 C33 111.4(4)
C9 C10 C33 101.2(4)
C11 C10 C31 111.4(4)
C9 C10 C31 108.0(4)
C33 C10 C31 107.9(4)
C28 C29 C26 110.6(5)
C18 C15 C13 109.1(4)
C19 C20 C23 108.8(4)
C34 C36 C33 106.1(4)
C27 C30 C28 110.5(4)
Cl7 C37 Cl8 112.9(4)

loop_
_geom_bond_atom_site_label_1
_geom_bond_atom_site_label_2
_geom_bond_distance
Sb1 Cl3 2.3356(15)
Sb1 Cl6 2.3488(15)
Sb1 Cl2 2.3480(13)
Sb1 Cl1 2.3678(14)
Sb1 Cl5 2.3742(13)
Sb1 Cl4 2.3847(14)
S1 C7 1.681(5)
S1 C1 1.744(5)
Cl9 C31 1.820(5)
Cl8 C37 1.725(5)
Cl7 C37 1.727(6)
C2 C3 1.388(6)
C2 C1 1.417(6)
C2 C8 1.459(6)
C23 C22 1.544(6)
C23 C20 1.541(7)
C8 C9 1.386(6)
C8 C7 1.463(7)
C34 C9 1.506(6)
C34 C36 1.549(6)
C34 C35 1.541(6)
C1 C6 1.380(6)
C9 C10 1.501(6)
C6 C5 1.390(7)
C6 C13 1.485(6)
C26 C25 1.540(6)
C26 C29 1.521(6)
C14 C17 1.514(7)
C14 C13 1.558(6)
C3 C4 1.421(7)
C3 C22 1.520(6)
C22 C24 1.521(6)
C31 C32 1.509(6)
C31 C10 1.553(7)
C7 C12 1.410(6)
C21 C24 1.532(7)
C21 C19 1.515(6)
C5 C4 1.416(7)
C5 C16 1.494(7)
C16 C18 1.522(7)
C16 C17 1.539(6)
C13 C15 1.541(7)
C4 C19 1.512(6)
C25 C12 1.510(6)
C25 C27 1.538(6)
C12 C11 1.350(6)
C11 C10 1.464(7)
C11 C28 1.486(6)
C19 C20 1.518(6)
C32 C35 1.529(6)
C27 C30 1.529(6)
C33 C36 1.553(7)
C33 C10 1.578(6)
C28 C29 1.532(7)
C28 C30 1.530(6)
C18 C15 1.523(6)

loop_
_geom_torsion_atom_site_label_1
_geom_torsion_atom_site_label_2
_geom_torsion_atom_site_label_3
_geom_torsion_atom_site_label_4
_geom_torsion
C3 C2 C8 C9 19.0(10)
C1 C2 C8 C9 -163.3(5)
C3 C2 C8 C7 -173.6(5)
C1 C2 C8 C7 4.1(6)
C3 C2 C1 C6 -6.0(7)
C8 C2 C1 C6 175.9(5)
C3 C2 C1 S1 174.3(4)
C8 C2 C1 S1 -3.9(5)
C7 S1 C1 C6 -177.7(4)
C7 S1 C1 C2 2.1(4)
C7 C8 C9 C10 13.1(7)
C2 C8 C9 C10 -179.6(5)
C7 C8 C9 C34 -162.0(5)
C2 C8 C9 C34 5.2(10)
C36 C34 C9 C8 130.9(6)
C35 C34 C9 C8 -112.2(6)
C36 C34 C9 C10 -44.9(5)
C35 C34 C9 C10 72.0(5)
C2 C1 C6 C5 0.1(8)
S1 C1 C6 C5 179.8(4)
C2 C1 C6 C13 176.8(5)
S1 C1 C6 C13 -3.4(8)
C1 C2 C3 C4 7.9(7)
C8 C2 C3 C4 -174.5(5)
C1 C2 C3 C22 -165.9(5)
C8 C2 C3 C22 11.7(9)
C2 C3 C22 C24 -124.7(6)
C4 C3 C22 C24 60.9(6)
C2 C3 C22 C23 118.8(6)
C4 C3 C22 C23 -55.5(6)
C20 C23 C22 C3 59.9(6)
C20 C23 C22 C24 -60.0(5)
C9 C8 C7 C12 -10.2(7)
C2 C8 C7 C12 179.7(5)
C9 C8 C7 S1 167.4(4)
C2 C8 C7 S1 -2.7(5)
C1 S1 C7 C12 178.1(4)
C1 S1 C7 C8 0.4(4)
C1 C6 C5 C4 3.8(7)
C13 C6 C5 C4 -173.4(4)
C1 C6 C5 C16 180.0(4)
C13 C6 C5 C16 2.8(6)
C6 C5 C16 C18 55.7(6)
C4 C5 C16 C18 -128.3(5)
C6 C5 C16 C17 -61.6(6)
C4 C5 C16 C17 114.3(6)
C1 C6 C13 C15 124.4(5)
C5 C6 C13 C15 -58.8(6)
C1 C6 C13 C14 -121.9(6)
C5 C6 C13 C14 54.9(6)
C17 C14 C13 C6 -51.7(6)
C17 C14 C13 C15 64.4(5)
C6 C5 C4 C3 -1.7(8)
C16 C5 C4 C3 -177.4(5)
C6 C5 C4 C19 174.0(5)
C16 C5 C4 C19 -1.6(9)
C2 C3 C4 C5 -4.4(7)
C22 C3 C4 C5 170.5(4)
C2 C3 C4 C19 179.3(4)
C22 C3 C4 C19 -5.8(6)
C29 C26 C25 C12 53.2(6)
C29 C26 C25 C27 -60.3(6)
C8 C7 C12 C11 4.1(8)
S1 C7 C12 C11 -173.3(4)
C8 C7 C12 C25 179.0(5)
S1 C7 C12 C25 1.6(7)
C26 C25 C12 C11 -58.2(6)
C27 C25 C12 C11 56.8(6)
C26 C25 C12 C7 126.6(5)
C27 C25 C12 C7 -118.4(6)
C7 C12 C11 C10 -0.5(8)
C25 C12 C11 C10 -176.0(4)
C7 C12 C11 C28 177.4(5)
C25 C12 C11 C28 1.9(7)
C5 C4 C19 C20 -111.6(6)
C3 C4 C19 C20 64.4(6)
C5 C4 C19 C21 130.2(6)
C3 C4 C19 C21 -53.8(6)
C24 C21 C19 C4 60.3(6)
C24 C21 C19 C20 -56.7(6)
C10 C31 C32 C35 -45.5(6)
Cl9 C31 C32 C35 75.6(5)
C12 C25 C27 C30 -57.3(6)
C26 C25 C27 C30 56.8(6)
C12 C11 C28 C29 56.4(6)
C10 C11 C28 C29 -125.8(5)
C12 C11 C28 C30 -58.6(6)
C10 C11 C28 C30 119.3(5)
C19 C21 C24 C22 -7.5(6)
C3 C22 C24 C21 -52.0(6)
C23 C22 C24 C21 65.7(5)
C13 C14 C17 C16 -4.9(6)
C5 C16 C17 C14 60.6(6)
C18 C16 C17 C14 -56.0(6)
C5 C16 C18 C15 -57.7(6)
C17 C16 C18 C15 57.3(6)
C31 C32 C35 C34 47.3(6)
C9 C34 C35 C32 -61.0(5)
C36 C34 C35 C32 49.7(6)
C12 C11 C10 C9 3.3(7)
C28 C11 C10 C9 -174.3(5)
C12 C11 C10 C33 118.6(5)
C28 C11 C10 C33 -59.1(7)
C12 C11 C10 C31 -120.9(5)
C28 C11 C10 C31 61.4(6)
C8 C9 C10 C11 -10.4(7)
C34 C9 C10 C11 165.9(4)
C8 C9 C10 C33 -131.3(5)
C34 C9 C10 C33 45.0(5)
C8 C9 C10 C31 115.6(5)
C34 C9 C10 C31 -68.1(5)
C36 C33 C10 C11 -151.2(4)
C36 C33 C10 C9 -27.0(5)
C36 C33 C10 C31 86.2(5)
C32 C31 C10 C11 -175.0(4)
Cl9 C31 C10 C11 63.1(5)
C32 C31 C10 C9 56.2(5)
Cl9 C31 C10 C9 -65.7(5)
C32 C31 C10 C33 -52.5(6)
Cl9 C31 C10 C33 -174.4(3)
C11 C28 C29 C26 -56.3(6)
C30 C28 C29 C26 58.9(6)
C25 C26 C29 C28 1.8(6)
C16 C18 C15 C13 3.5(6)
C6 C13 C15 C18 52.9(5)
C14 C13 C15 C18 -63.0(5)
C4 C19 C20 C23 -56.5(6)
C21 C19 C20 C23 61.9(6)
C22 C23 C20 C19 -2.8(6)
C9 C34 C36 C33 26.1(5)
C35 C34 C36 C33 -88.8(5)
C10 C33 C36 C34 0.6(5)
C25 C27 C30 C28 4.1(6)
C11 C28 C30 C27 52.8(6)
C29 C28 C30 C27 -62.3(6)
